data_7045250
loop_
_publ_author_name
'G\'omez, Margarita'
'Pastor, Antonio'
'\'Alvarez, Eleuterio'
'Olloqui-Sariego, Jos\'e Luis'
'Galindo, Agust\'in'

_publ_section_title
;
 Halide encapsulation by dicarboxylate oxido-vanadium cage complexes.
;
_journal_issue 7
_journal_name_full 'Dalton transactions (Cambridge, England : 2003)'
_journal_page_first 2183
_journal_page_last 2191
_journal_paper_doi 10.1039/c7dt04251e
_journal_volume 47
_journal_year 2018
_chemical_formula_moiety 'C20 H24 O32 V8, 2(C16 H36 N), 2(Cl)'
_chemical_formula_sum 'C52 H96 Cl2 N2 O32 V8'
_chemical_formula_weight 1739.72
_space_group_crystal_system triclinic
_space_group_IT_number 2
_space_group_name_Hall '-P 1'
_space_group_name_H-M_alt 'P -1'
_symmetry_space_group_name_Hall '-P 1'
_symmetry_space_group_name_H-M 'P -1'
_atom_sites_solution_hydrogens geom
_audit_creation_method SHELXL-2016/6
_audit_update_record
;
2017-09-07 deposited with the CCDC.
2018-01-09 downloaded from the CCDC.
;
_cell_angle_alpha 64.2850(10)
_cell_angle_beta 85.7850(10)
_cell_angle_gamma 86.1320(10)
_cell_formula_units_Z 2
_cell_length_a 14.8986(4)
_cell_length_b 16.7125(5)
_cell_length_c 17.4333(5)
_cell_measurement_reflns_used 9891
_cell_measurement_temperature 193(2)
_cell_measurement_theta_max 30.52
_cell_measurement_theta_min 2.62
_cell_volume 3897.2(2)
_computing_cell_refinement 'APEX2 Software Suite (Bruker, 2007)'
_computing_data_collection 'APEX2 Software Suite (Bruker, 2007)'
_computing_data_reduction 'APEX2 Software Suite (Bruker, 2007)'
_computing_molecular_graphics 'SHELXTL (Sheldrick, 2008)'
_computing_publication_material 'SHELXTL and publCIF (Westrip, 2010)'
_computing_structure_refinement 'SHELXL-2016/6 (Sheldrick, 2016)'
_computing_structure_solution 'SIR2002 (Burla et al., 2003)'
_diffrn_ambient_temperature 193(2)
_diffrn_detector_area_resol_mean 8.26
_diffrn_measured_fraction_theta_full 0.999
_diffrn_measured_fraction_theta_max 0.999
_diffrn_measurement_device_type
;
 Bruker-Nonius X8kappa APEX II CCD area detector
;
_diffrn_measurement_method 'phi and omega scans with narrow frames'
_diffrn_radiation_monochromator graphite
_diffrn_radiation_source 'fine-focus sealed tube'
_diffrn_radiation_type MoK\a
_diffrn_radiation_wavelength 0.71073
_diffrn_reflns_av_R_equivalents 0.0251
_diffrn_reflns_av_unetI/netI 0.0259
_diffrn_reflns_Laue_measured_fraction_full 0.999
_diffrn_reflns_Laue_measured_fraction_max 0.999
_diffrn_reflns_limit_h_max 17
_diffrn_reflns_limit_h_min -17
_diffrn_reflns_limit_k_max 20
_diffrn_reflns_limit_k_min -20
_diffrn_reflns_limit_l_max 20
_diffrn_reflns_limit_l_min -20
_diffrn_reflns_number 49714
_diffrn_reflns_point_group_measured_fraction_full 0.999
_diffrn_reflns_point_group_measured_fraction_max 0.999
_diffrn_reflns_theta_full 25.242
_diffrn_reflns_theta_max 25.250
_diffrn_reflns_theta_min 1.298
_exptl_absorpt_coefficient_mu 1.062
_exptl_absorpt_correction_T_max 0.8157
_exptl_absorpt_correction_T_min 0.7412
_exptl_absorpt_correction_type multi-scan
_exptl_absorpt_process_details
;
program SADABS, Bruker (2001).
;
_exptl_crystal_colour orange
_exptl_crystal_density_diffrn 1.483
_exptl_crystal_density_method 'not measured'
_exptl_crystal_description prism
_exptl_crystal_F_000 1792
_exptl_crystal_size_max 0.300
_exptl_crystal_size_mid 0.200
_exptl_crystal_size_min 0.200
_refine_diff_density_max 0.944
_refine_diff_density_min -0.579
_refine_diff_density_rms 0.096
_refine_ls_extinction_method none
_refine_ls_goodness_of_fit_ref 1.030
_refine_ls_hydrogen_treatment constr
_refine_ls_matrix_type full
_refine_ls_number_parameters 1021
_refine_ls_number_reflns 14080
_refine_ls_number_restraints 740
_refine_ls_restrained_S_all 1.028
_refine_ls_R_factor_all 0.0703
_refine_ls_R_factor_gt 0.0586
_refine_ls_shift/su_max 0.010
_refine_ls_shift/su_mean 0.000
_refine_ls_structure_factor_coef Fsqd
_refine_ls_weighting_details 'w=1/[\s^2^(Fo^2^)+(0.0891P)^2^+8.5295P] where P=(Fo^2^+2Fc^2^)/3'
_refine_ls_weighting_scheme calc
_refine_ls_wR_factor_gt 0.1652
_refine_ls_wR_factor_ref 0.1739
_reflns_Friedel_coverage 0.000
_reflns_number_gt 11537
_reflns_number_total 14080
_reflns_threshold_expression 'I > 2\s(I)'
_cod_data_source_file c7dt04251e2.cif
_cod_data_source_block 2
_cod_depositor_comments 'Adding full bibliography for 7045248--7045250.cif.'
_cod_original_cell_volume 3897.24(19)
_cod_database_code 7045250
_shelx_shelxl_version_number 2016/6
_shelx_space_group_comment
;
The symmetry employed for this shelxl refinement is uniquely defined
by the following loop, which should always be used as a source of
symmetry information in preference to the above space-group names.
They are only intended as comments.
;
_shelx_estimated_absorpt_t_min 0.741
_shelx_estimated_absorpt_t_max 0.816

loop_
_space_group_symop_operation_xyz
'x, y, z'
'-x, -y, -z'

loop_
_atom_site_label
_atom_site_type_symbol
_atom_site_fract_x
_atom_site_fract_y
_atom_site_fract_z
_atom_site_U_iso_or_equiv
_atom_site_adp_type
_atom_site_occupancy
_atom_site_site_symmetry_order
_atom_site_calc_flag
_atom_site_refinement_flags_posn
_atom_site_refinement_flags_adp
_atom_site_refinement_flags_occupancy
_atom_site_disorder_assembly
_atom_site_disorder_group
V1 V 0.07130(4) 0.23708(4) 0.09961(4) 0.02751(16) Uani 1 1 d . . . . .
V2 V -0.12976(4) 0.24354(4) 0.03568(4) 0.02982(17) Uani 1 1 d . . . . .
V3 V -0.15282(4) 0.69096(4) 0.09732(4) 0.02734(16) Uani 1 1 d . . . . .
V4 V 0.05036(4) 0.67542(4) 0.16121(4) 0.02720(16) Uani 1 1 d . . . . .
Cl1 Cl 0.00538(6) 0.61723(6) 0.04144(6) 0.0263(2) Uani 1 1 d . . . . .
O1 O 0.1161(2) 0.15996(18) 0.18010(17) 0.0361(6) Uani 1 1 d . . . . .
O2 O -0.02770(18) 0.18744(16) 0.09122(16) 0.0312(6) Uani 1 1 d . . . . .
O3 O -0.2002(2) 0.16707(19) 0.08020(18) 0.0408(7) Uani 1 1 d . . . . .
O4 O 0.13634(18) 0.22702(16) 0.01019(17) 0.0306(6) Uani 1 1 d . . . . .
O5 O 0.15375(17) 0.33428(17) 0.08270(17) 0.0316(6) Uani 1 1 d . . . . .
O6 O 0.20836(17) 0.38525(17) -0.05277(17) 0.0320(6) Uani 1 1 d . . . . .
O7 O -0.00392(18) 0.29829(17) 0.15914(16) 0.0297(6) Uani 1 1 d . . . . .
O8 O -0.14374(18) 0.30114(18) 0.11698(17) 0.0322(6) Uani 1 1 d . . . . .
O9 O -0.24050(19) 0.72883(19) 0.12982(19) 0.0379(7) Uani 1 1 d . . . . .
O10 O -0.06221(17) 0.72245(16) 0.14421(16) 0.0295(6) Uani 1 1 d . . . . .
O11 O 0.08149(19) 0.70209(18) 0.23242(17) 0.0335(6) Uani 1 1 d . . . . .
O12 O 0.10198(17) 0.76184(17) 0.06333(16) 0.0297(6) Uani 1 1 d . . . . .
O13 O -0.14291(18) 0.57193(17) 0.19868(17) 0.0322(6) Uani 1 1 d . . . . .
O14 O -0.00017(18) 0.55849(17) 0.23826(16) 0.0313(6) Uani 1 1 d . . . . .
O15 O 0.15986(17) 0.59714(18) 0.16064(16) 0.0300(6) Uani 1 1 d . . . . .
O16 O 0.21633(17) 0.65523(18) 0.02513(16) 0.0313(6) Uani 1 1 d . . . . .
C1 C 0.1988(2) 0.3875(2) 0.0192(2) 0.0278(8) Uani 1 1 d . . . . .
C2 C 0.2435(3) 0.4607(3) 0.0280(3) 0.0362(9) Uani 1 1 d . . . . .
H2A H 0.207823 0.516811 -0.001156 0.043 Uiso 1 1 calc R U . . .
H2B H 0.303867 0.468266 -0.001554 0.043 Uiso 1 1 calc R U . . .
C3 C 0.2542(3) 0.4451(3) 0.1196(2) 0.0331(9) Uani 1 1 d . . . . .
H3A H 0.296161 0.393329 0.146927 0.040 Uiso 1 1 calc R U . . .
H3B H 0.195108 0.430645 0.151261 0.040 Uiso 1 1 calc R U . . .
C4 C 0.2898(3) 0.5255(3) 0.1263(3) 0.0329(9) Uani 1 1 d . . . . .
H4A H 0.307557 0.508312 0.185181 0.040 Uiso 1 1 calc R U . . .
H4B H 0.343588 0.546924 0.087275 0.040 Uiso 1 1 calc R U . . .
C5 C 0.2169(3) 0.5990(3) 0.1029(3) 0.0297(8) Uani 1 1 d . . . . .
C6 C -0.0870(3) 0.3206(2) 0.1564(2) 0.0285(8) Uani 1 1 d . . . . .
C7 C -0.1209(3) 0.3775(3) 0.2005(3) 0.0338(9) Uani 1 1 d . . . . .
H7A H -0.182406 0.359880 0.225360 0.041 Uiso 1 1 calc R U . . .
H7B H -0.125234 0.440218 0.157574 0.041 Uiso 1 1 calc R U . . .
C8 C -0.0624(3) 0.3713(3) 0.2705(2) 0.0347(9) Uani 1 1 d . . . . .
H8A H 0.000231 0.384238 0.246785 0.042 Uiso 1 1 calc R U . . .
H8B H -0.062116 0.309619 0.315843 0.042 Uiso 1 1 calc R U . . .
C9 C -0.0936(3) 0.4352(3) 0.3102(3) 0.0352(9) Uani 1 1 d . . . . .
H9A H -0.158244 0.427905 0.328187 0.042 Uiso 1 1 calc R U . . .
H9B H -0.059035 0.421793 0.361027 0.042 Uiso 1 1 calc R U . . .
C10 C -0.0785(3) 0.5299(2) 0.2444(2) 0.0273(8) Uani 1 1 d . . . . .
V5 V 0.43222(4) 0.32577(4) 0.34127(4) 0.02706(16) Uani 1 1 d . . . . .
V6 V 0.64635(4) 0.74762(4) 0.46243(4) 0.02700(16) Uani 1 1 d . . . . .
V7 V 0.44092(4) 0.76717(4) 0.40057(4) 0.02662(16) Uani 1 1 d . . . . .
V8 V 0.36266(4) 0.69258(4) 0.59805(4) 0.02765(16) Uani 1 1 d . . . . .
Cl2 Cl 0.48535(6) 0.38435(6) 0.45870(6) 0.02491(19) Uani 1 1 d . . . . .
O17 O 0.39865(18) 0.29765(19) 0.27223(18) 0.0349(6) Uani 1 1 d . . . . .
O18 O 0.37771(17) 0.24377(16) 0.43900(17) 0.0285(6) Uani 1 1 d . . . . .
O19 O 0.54463(17) 0.27661(16) 0.35764(16) 0.0286(6) Uani 1 1 d . . . . .
O20 O 0.32695(17) 0.40925(17) 0.33936(16) 0.0286(6) Uani 1 1 d . . . . .
O21 O 0.27273(16) 0.35791(16) 0.47509(16) 0.0273(6) Uani 1 1 d . . . . .
O22 O 0.48568(18) 0.44156(17) 0.26096(16) 0.0301(6) Uani 1 1 d . . . . .
O23 O 0.62838(18) 0.42618(17) 0.30115(17) 0.0309(6) Uani 1 1 d . . . . .
O24 O 0.72087(19) 0.81860(18) 0.41521(18) 0.0367(7) Uani 1 1 d . . . . .
O25 O 0.54440(18) 0.80995(16) 0.40925(17) 0.0304(6) Uani 1 1 d . . . . .
O26 O 0.3985(2) 0.84875(18) 0.32139(18) 0.0382(7) Uani 1 1 d . . . . .
O27 O 0.37847(18) 0.77608(17) 0.49110(17) 0.0307(6) Uani 1 1 d . . . . .
O28 O 0.27616(18) 0.7306(2) 0.63234(19) 0.0378(7) Uani 1 1 d . . . . .
O29 O 0.65094(17) 0.68881(17) 0.38284(16) 0.0289(6) Uani 1 1 d . . . . .
O30 O 0.50999(18) 0.70430(17) 0.33895(16) 0.0300(6) Uani 1 1 d . . . . .
O31 O 0.35275(17) 0.67509(17) 0.41484(17) 0.0302(6) Uani 1 1 d . . . . .
O32 O 0.30347(17) 0.62013(17) 0.55244(17) 0.0299(6) Uani 1 1 d . . . . .
C11 C 0.2725(2) 0.4124(2) 0.3973(2) 0.0245(8) Uani 1 1 d . . . . .
C12 C 0.2042(2) 0.4888(3) 0.3721(2) 0.0293(8) Uani 1 1 d . . . . .
H12A H 0.149544 0.470753 0.410474 0.035 Uiso 1 1 calc R U . . .
H12B H 0.186730 0.506048 0.313083 0.035 Uiso 1 1 calc R U . . .
C13 C 0.2450(3) 0.5680(2) 0.3778(2) 0.0305(8) Uani 1 1 d . . . . .
H13A H 0.303849 0.580193 0.345434 0.037 Uiso 1 1 calc R U . . .
H13B H 0.204800 0.621384 0.351010 0.037 Uiso 1 1 calc R U . . .
C14 C 0.2583(3) 0.5513(3) 0.4693(3) 0.0326(9) Uani 1 1 d . . . . .
H14A H 0.198454 0.546204 0.499296 0.039 Uiso 1 1 calc R U . . .
H14B H 0.291632 0.493592 0.497858 0.039 Uiso 1 1 calc R U . . .
C15 C 0.3083(2) 0.6218(2) 0.4788(2) 0.0278(8) Uani 1 1 d . . . . .
C16 C 0.5646(3) 0.4687(3) 0.2550(2) 0.0291(8) Uani 1 1 d . . . . .
C17 C 0.5825(3) 0.5624(3) 0.1887(2) 0.0354(9) Uani 1 1 d . . . . .
H17A H 0.546150 0.577120 0.138662 0.042 Uiso 1 1 calc R U . . .
H17B H 0.646944 0.566829 0.169384 0.042 Uiso 1 1 calc R U . . .
C18 C 0.5577(3) 0.6277(3) 0.2278(2) 0.0331(9) Uani 1 1 d . . . . .
H18A H 0.561801 0.689172 0.182471 0.040 Uiso 1 1 calc R U . . .
H18B H 0.494446 0.619433 0.250636 0.040 Uiso 1 1 calc R U . . .
C19 C 0.6181(3) 0.6162(3) 0.2991(3) 0.0324(9) Uani 1 1 d . . . . .
H19A H 0.617451 0.553440 0.342173 0.039 Uiso 1 1 calc R U . . .
H19B H 0.680666 0.628563 0.275118 0.039 Uiso 1 1 calc R U . . .
C20 C 0.5911(3) 0.6751(2) 0.3426(2) 0.0268(8) Uani 1 1 d . . . . .
N1 N 0.6770(3) 0.0763(3) 0.3071(3) 0.0564(11) Uani 1 1 d . . . . .
C21 C 0.6179(3) 0.0220(4) 0.2875(3) 0.0567(13) Uani 1 1 d . . . . .
H21A H 0.556501 0.050046 0.281174 0.068 Uiso 1 1 calc R U . . .
H21B H 0.614813 -0.036894 0.337180 0.068 Uiso 1 1 calc R U . . .
C22 C 0.6436(4) 0.0072(5) 0.2088(4) 0.0733(19) Uani 1 1 d . . . . .
H22A H 0.649401 0.065552 0.158863 0.088 Uiso 1 1 calc R U . . .
H22B H 0.703018 -0.024811 0.215980 0.088 Uiso 1 1 calc R U . . .
C23 C 0.5770(5) -0.0443(5) 0.1918(4) 0.084(2) Uani 1 1 d . . . . .
H23A H 0.565460 -0.098492 0.245094 0.101 Uiso 1 1 calc R U . . .
H23B H 0.519851 -0.008359 0.178408 0.101 Uiso 1 1 calc R U . . .
C24 C 0.5999(7) -0.0712(5) 0.1245(5) 0.120(3) Uani 1 1 d . . . . .
H24A H 0.599995 -0.018717 0.069451 0.179 Uiso 1 1 calc R U . . .
H24B H 0.555512 -0.112342 0.125592 0.179 Uiso 1 1 calc R U . . .
H24C H 0.659877 -0.100764 0.132779 0.179 Uiso 1 1 calc R U . . .
C25 C 0.6757(4) 0.1730(3) 0.2367(3) 0.0508(12) Uani 1 1 d . . . . .
H25A H 0.701431 0.209947 0.260541 0.061 Uiso 1 1 calc R U . . .
H25B H 0.717918 0.173952 0.189753 0.061 Uiso 1 1 calc R U . . .
C26 C 0.5907(3) 0.2191(3) 0.1976(4) 0.0554(13) Uani 1 1 d . . . . .
H26A H 0.543807 0.213273 0.242765 0.067 Uiso 1 1 calc R U . . .
H26B H 0.569067 0.191558 0.162535 0.067 Uiso 1 1 calc R U . . .
C27 C 0.6074(3) 0.3165(3) 0.1422(3) 0.0478(11) Uani 1 1 d . . . . .
H27A H 0.622797 0.343978 0.179404 0.057 Uiso 1 1 calc R U . . .
H27B H 0.660420 0.320495 0.103172 0.057 Uiso 1 1 calc R U . . .
C28 C 0.5296(4) 0.3704(4) 0.0893(3) 0.0635(15) Uani 1 1 d . . . . .
H28A H 0.518660 0.348964 0.046769 0.095 Uiso 1 1 calc R U . . .
H28B H 0.544590 0.433188 0.060299 0.095 Uiso 1 1 calc R U . . .
H28C H 0.475396 0.363968 0.126534 0.095 Uiso 1 1 calc R U . . .
C29 C 0.6426(4) 0.0796(3) 0.3906(3) 0.0549(13) Uani 1 1 d . . . . .
H29A H 0.678616 0.122479 0.399193 0.066 Uiso 1 1 calc R U . . .
H29B H 0.579603 0.103489 0.383899 0.066 Uiso 1 1 calc R U . . .
C30 C 0.6452(4) -0.0073(4) 0.4707(4) 0.0707(16) Uani 1 1 d . . . . .
H30A H 0.706248 -0.035703 0.475021 0.085 Uiso 1 1 calc R U . . .
H30B H 0.602201 -0.047997 0.466995 0.085 Uiso 1 1 calc R U . . .
C31 C 0.6204(5) 0.0075(5) 0.5525(4) 0.086(2) Uani 1 1 d . . . . .
H31A H 0.656893 0.056299 0.549374 0.103 Uiso 1 1 calc R U . . .
H31B H 0.556529 0.028678 0.550071 0.103 Uiso 1 1 calc R U . . .
C32 C 0.6311(8) -0.0624(5) 0.6308(5) 0.130(4) Uani 1 1 d . . . . .
H32A H 0.642815 -0.117397 0.623967 0.195 Uiso 1 1 calc R U . . .
H32B H 0.576204 -0.067523 0.666917 0.195 Uiso 1 1 calc R U . . .
H32C H 0.682092 -0.052232 0.657554 0.195 Uiso 1 1 calc R U . . .
C33 C 0.7734(3) 0.0384(3) 0.3146(3) 0.0509(12) Uani 1 1 d . . . . .
H33A H 0.795964 0.043931 0.257788 0.061 Uiso 1 1 calc R U . . .
H33B H 0.772182 -0.025858 0.353279 0.061 Uiso 1 1 calc R U . . .
C34 C 0.8413(4) 0.0800(4) 0.3470(4) 0.0625(14) Uani 1 1 d . . . . .
H34A H 0.836077 0.145546 0.315814 0.075 Uiso 1 1 calc R U . . .
H34B H 0.827740 0.063608 0.408353 0.075 Uiso 1 1 calc R U . . .
C35 C 0.9349(3) 0.0484(4) 0.3345(4) 0.0620(14) Uani 1 1 d . . . . .
H35A H 0.948832 0.066980 0.272854 0.074 Uiso 1 1 calc R U . . .
H35B H 0.938821 -0.017362 0.363356 0.074 Uiso 1 1 calc R U . . .
C36 C 1.0046(5) 0.0851(5) 0.3696(5) 0.087(2) Uani 1 1 d . . . . .
H36A H 1.006334 0.149682 0.336256 0.130 Uiso 1 1 calc R U . . .
H36B H 1.064074 0.057882 0.365603 0.130 Uiso 1 1 calc R U . . .
H36C H 0.988145 0.071289 0.429326 0.130 Uiso 1 1 calc R U . . .
N2A N 0.1916(2) 0.9301(2) 0.1791(2) 0.0434(8) Uani 0.5 1 d D . P A 1
C37A C 0.1038(5) 0.9767(6) 0.1481(6) 0.0453(17) Uani 0.5 1 d D U P A 1
H37A H 0.114623 1.023333 0.089393 0.054 Uiso 0.5 1 calc R U P A 1
H37B H 0.082709 1.007211 0.184081 0.054 Uiso 0.5 1 calc R U P A 1
C38A C 0.0289(6) 0.9219(6) 0.1467(7) 0.0518(17) Uani 0.5 1 d D U P A 1
H38A H 0.045839 0.896407 0.105678 0.062 Uiso 0.5 1 calc R U P A 1
H38B H 0.020017 0.872056 0.203855 0.062 Uiso 0.5 1 calc R U P A 1
C39A C -0.0576(8) 0.9755(9) 0.1221(12) 0.061(2) Uani 0.5 1 d D U P A 1
H39A H -0.044871 1.030835 0.070318 0.073 Uiso 0.5 1 calc R U P A 1
H39B H -0.078236 0.992818 0.168246 0.073 Uiso 0.5 1 calc R U P A 1
C40A C -0.1335(6) 0.9324(7) 0.1049(7) 0.052(2) Uani 0.5 1 d D U P A 1
H40A H -0.109374 0.885651 0.088604 0.078 Uiso 0.5 1 calc R U P A 1
H40B H -0.167991 0.977002 0.058488 0.078 Uiso 0.5 1 calc R U P A 1
H40C H -0.173053 0.906232 0.156441 0.078 Uiso 0.5 1 calc R U P A 1
C41A C 0.2565(6) 0.9936(5) 0.1833(5) 0.0446(16) Uani 0.5 1 d D U P A 1
H41A H 0.226554 1.023470 0.216975 0.053 Uiso 0.5 1 calc R U P A 1
H41B H 0.309052 0.958358 0.214784 0.053 Uiso 0.5 1 calc R U P A 1
C42A C 0.2905(7) 1.0634(6) 0.0999(6) 0.057(2) Uani 0.5 1 d D U P A 1
H42A H 0.238889 1.095460 0.064806 0.068 Uiso 0.5 1 calc R U P A 1
H42B H 0.328363 1.035187 0.068648 0.068 Uiso 0.5 1 calc R U P A 1
C43A C 0.3446(8) 1.1280(8) 0.1137(7) 0.064(2) Uani 0.5 1 d D U P A 1
H43A H 0.304731 1.158004 0.142075 0.077 Uiso 0.5 1 calc R U P A 1
H43B H 0.392339 1.094189 0.153244 0.077 Uiso 0.5 1 calc R U P A 1
C44A C 0.3876(9) 1.1972(9) 0.0355(8) 0.088(4) Uani 0.5 1 d D U P A 1
H44A H 0.428220 1.168599 0.007219 0.132 Uiso 0.5 1 calc R U P A 1
H44B H 0.421939 1.235516 0.051068 0.132 Uiso 0.5 1 calc R U P A 1
H44C H 0.340954 1.233106 -0.003232 0.132 Uiso 0.5 1 calc R U P A 1
C45A C 0.1786(7) 0.8584(6) 0.2694(5) 0.0540(18) Uani 0.5 1 d D U P A 1
H45A H 0.142053 0.812131 0.267321 0.065 Uiso 0.5 1 calc R U P A 1
H45B H 0.238474 0.830499 0.288827 0.065 Uiso 0.5 1 calc R U P A 1
C46A C 0.1353(12) 0.8847(8) 0.3357(7) 0.069(2) Uani 0.5 1 d D U P A 1
H46A H 0.163244 0.938596 0.331467 0.083 Uiso 0.5 1 calc R U P A 1
H46B H 0.070471 0.899043 0.325251 0.083 Uiso 0.5 1 calc R U P A 1
C47A C 0.1456(10) 0.8120(9) 0.4227(7) 0.076(3) Uani 0.5 1 d D U P A 1
H47A H 0.117426 0.758397 0.426275 0.091 Uiso 0.5 1 calc R U P A 1
H47B H 0.210522 0.797258 0.432079 0.091 Uiso 0.5 1 calc R U P A 1
C48A C 0.1050(12) 0.8340(12) 0.4914(9) 0.105(4) Uani 0.5 1 d D U P A 1
H48A H 0.127472 0.890503 0.484676 0.158 Uiso 0.5 1 calc R U P A 1
H48B H 0.121258 0.786845 0.546769 0.158 Uiso 0.5 1 calc R U P A 1
H48C H 0.039317 0.839105 0.488206 0.158 Uiso 0.5 1 calc R U P A 1
C49A C 0.2280(6) 0.8834(7) 0.1263(7) 0.0545(18) Uani 0.5 1 d D U P A 1
H49A H 0.181702 0.843363 0.126919 0.065 Uiso 0.5 1 calc R U P A 1
H49B H 0.237042 0.928583 0.066731 0.065 Uiso 0.5 1 calc R U P A 1
C50A C 0.3142(7) 0.8301(8) 0.1526(9) 0.073(2) Uani 0.5 1 d D U P A 1
H50A H 0.361050 0.870793 0.149610 0.088 Uiso 0.5 1 calc R U P A 1
H50B H 0.305901 0.786865 0.213074 0.088 Uiso 0.5 1 calc R U P A 1
C51A C 0.3489(13) 0.7806(10) 0.1031(8) 0.072(2) Uani 0.5 1 d D U P A 1
H51A H 0.404124 0.745373 0.128205 0.087 Uiso 0.5 1 calc R U P A 1
H51B H 0.303317 0.739153 0.105172 0.087 Uiso 0.5 1 calc R U P A 1
C52A C 0.3685(11) 0.8420(10) 0.0166(9) 0.102(4) Uani 0.5 1 d D U P A 1
H52A H 0.400624 0.891802 0.015451 0.152 Uiso 0.5 1 calc R U P A 1
H52B H 0.312186 0.864282 -0.012696 0.152 Uiso 0.5 1 calc R U P A 1
H52C H 0.406253 0.811854 -0.012162 0.152 Uiso 0.5 1 calc R U P A 1
N2B N 0.1916(2) 0.9301(2) 0.1791(2) 0.0434(8) Uani 0.5 1 d D U P B 2
C37B C 0.1042(5) 0.9224(6) 0.1442(7) 0.0476(16) Uani 0.5 1 d D U P B 2
H37C H 0.119230 0.918973 0.089423 0.057 Uiso 0.5 1 calc R U P B 2
H37D H 0.078712 0.864943 0.183980 0.057 Uiso 0.5 1 calc R U P B 2
C38B C 0.0307(6) 0.9935(7) 0.1289(8) 0.0604(19) Uani 0.5 1 d D U P B 2
H38C H 0.022584 1.005024 0.180120 0.073 Uiso 0.5 1 calc R U P B 2
H38D H 0.051244 1.048910 0.080886 0.073 Uiso 0.5 1 calc R U P B 2
C39B C -0.0591(8) 0.9735(11) 0.1093(11) 0.069(3) Uani 0.5 1 d D U P B 2
H39C H -0.097226 1.028967 0.088722 0.083 Uiso 0.5 1 calc R U P B 2
H39D H -0.050080 0.955473 0.062106 0.083 Uiso 0.5 1 calc R U P B 2
C40B C -0.1092(10) 0.9028(9) 0.1819(10) 0.092(3) Uani 0.5 1 d D U P B 2
H40D H -0.154120 0.879266 0.159595 0.139 Uiso 0.5 1 calc R U P B 2
H40E H -0.139516 0.928183 0.218613 0.139 Uiso 0.5 1 calc R U P B 2
H40F H -0.066830 0.854743 0.214988 0.139 Uiso 0.5 1 calc R U P B 2
C41B C 0.2311(6) 1.0172(5) 0.1162(6) 0.0518(18) Uani 0.5 1 d D U P B 2
H41C H 0.229337 1.020261 0.058290 0.062 Uiso 0.5 1 calc R U P B 2
H41D H 0.191032 1.066207 0.117856 0.062 Uiso 0.5 1 calc R U P B 2
C42B C 0.3252(7) 1.0345(7) 0.1282(8) 0.067(2) Uani 0.5 1 d D U P B 2
H42C H 0.328486 1.027075 0.187446 0.080 Uiso 0.5 1 calc R U P B 2
H42D H 0.366266 0.988593 0.121592 0.080 Uiso 0.5 1 calc R U P B 2
C43B C 0.3592(9) 1.1234(7) 0.0695(8) 0.070(2) Uani 0.5 1 d D U P B 2
H43C H 0.423453 1.116656 0.053500 0.084 Uiso 0.5 1 calc R U P B 2
H43D H 0.325360 1.147738 0.016795 0.084 Uiso 0.5 1 calc R U P B 2
C44B C 0.3500(10) 1.1865(9) 0.1082(9) 0.081(3) Uani 0.5 1 d D U P B 2
H44D H 0.286362 1.194561 0.122866 0.122 Uiso 0.5 1 calc R U P B 2
H44E H 0.373429 1.243828 0.067588 0.122 Uiso 0.5 1 calc R U P B 2
H44F H 0.384250 1.163153 0.159941 0.122 Uiso 0.5 1 calc R U P B 2
C45B C 0.1793(7) 0.9319(6) 0.2634(5) 0.0529(17) Uani 0.5 1 d D U P B 2
H45C H 0.145468 0.987735 0.255570 0.063 Uiso 0.5 1 calc R U P B 2
H45D H 0.239621 0.934786 0.282219 0.063 Uiso 0.5 1 calc R U P B 2
C46B C 0.1326(11) 0.8573(8) 0.3336(6) 0.067(2) Uani 0.5 1 d D U P B 2
H46C H 0.155198 0.800317 0.333372 0.080 Uiso 0.5 1 calc R U P B 2
H46D H 0.067167 0.863741 0.324551 0.080 Uiso 0.5 1 calc R U P B 2
C47B C 0.1480(10) 0.8559(9) 0.4179(7) 0.071(3) Uani 0.5 1 d D U P B 2
H47C H 0.213341 0.850313 0.427214 0.086 Uiso 0.5 1 calc R U P B 2
H47D H 0.123751 0.911863 0.419463 0.086 Uiso 0.5 1 calc R U P B 2
C48B C 0.1017(11) 0.7790(9) 0.4855(9) 0.092(4) Uani 0.5 1 d D U P B 2
H48D H 0.036969 0.785508 0.476262 0.138 Uiso 0.5 1 calc R U P B 2
H48E H 0.111476 0.776716 0.541382 0.138 Uiso 0.5 1 calc R U P B 2
H48F H 0.125973 0.723958 0.483408 0.138 Uiso 0.5 1 calc R U P B 2
C49B C 0.2536(6) 0.8537(6) 0.1838(6) 0.0526(17) Uani 0.5 1 d D U P B 2
H49C H 0.305060 0.852399 0.217241 0.063 Uiso 0.5 1 calc R U P B 2
H49D H 0.220912 0.798543 0.217674 0.063 Uiso 0.5 1 calc R U P B 2
C50B C 0.2920(7) 0.8480(7) 0.1043(6) 0.0578(18) Uani 0.5 1 d D U P B 2
H50C H 0.242806 0.848033 0.069104 0.069 Uiso 0.5 1 calc R U P B 2
H50D H 0.329381 0.899679 0.070371 0.069 Uiso 0.5 1 calc R U P B 2
C51B C 0.3481(12) 0.7638(9) 0.1302(8) 0.071(2) Uani 0.5 1 d D U P B 2
H51C H 0.391265 0.760560 0.172094 0.085 Uiso 0.5 1 calc R U P B 2
H51D H 0.308762 0.712487 0.158040 0.085 Uiso 0.5 1 calc R U P B 2
C52B C 0.3986(8) 0.7584(8) 0.0557(8) 0.069(3) Uani 0.5 1 d D U P B 2
H52D H 0.356808 0.769240 0.011028 0.103 Uiso 0.5 1 calc R U P B 2
H52E H 0.427533 0.699080 0.073324 0.103 Uiso 0.5 1 calc R U P B 2
H52F H 0.444598 0.803209 0.033736 0.103 Uiso 0.5 1 calc R U P B 2

loop_
_atom_site_aniso_label
_atom_site_aniso_U_11
_atom_site_aniso_U_22
_atom_site_aniso_U_33
_atom_site_aniso_U_23
_atom_site_aniso_U_13
_atom_site_aniso_U_12
V1 0.0324(4) 0.0202(3) 0.0255(3) -0.0054(3) -0.0025(3) -0.0012(3)
V2 0.0296(4) 0.0258(3) 0.0288(4) -0.0063(3) 0.0039(3) -0.0109(3)
V3 0.0247(3) 0.0256(3) 0.0301(4) -0.0109(3) 0.0025(3) -0.0025(3)
V4 0.0294(4) 0.0240(3) 0.0267(4) -0.0089(3) -0.0029(3) -0.0036(3)
Cl1 0.0266(5) 0.0230(4) 0.0257(5) -0.0070(4) -0.0001(3) -0.0037(3)
O1 0.0450(17) 0.0269(14) 0.0312(15) -0.0074(12) -0.0068(12) 0.0014(12)
O2 0.0374(15) 0.0218(13) 0.0289(14) -0.0053(11) 0.0002(11) -0.0075(11)
O3 0.0414(17) 0.0403(17) 0.0353(16) -0.0096(13) 0.0058(13) -0.0217(13)
O4 0.0310(14) 0.0213(13) 0.0359(15) -0.0093(11) -0.0032(11) 0.0015(11)
O5 0.0292(14) 0.0284(14) 0.0334(15) -0.0092(12) -0.0031(11) -0.0042(11)
O6 0.0257(14) 0.0321(14) 0.0375(16) -0.0141(12) 0.0002(11) -0.0050(11)
O7 0.0325(15) 0.0268(13) 0.0270(14) -0.0091(11) -0.0003(11) -0.0025(11)
O8 0.0310(15) 0.0337(15) 0.0288(14) -0.0105(12) 0.0034(11) -0.0085(11)
O9 0.0306(15) 0.0398(16) 0.0435(17) -0.0192(14) 0.0034(12) -0.0005(12)
O10 0.0306(14) 0.0245(13) 0.0314(15) -0.0106(11) 0.0021(11) -0.0024(11)
O11 0.0367(16) 0.0335(15) 0.0314(15) -0.0142(12) -0.0027(12) -0.0058(12)
O12 0.0309(14) 0.0260(13) 0.0305(14) -0.0098(11) -0.0009(11) -0.0078(11)
O13 0.0322(15) 0.0280(14) 0.0310(15) -0.0081(12) 0.0053(12) -0.0063(11)
O14 0.0345(15) 0.0281(14) 0.0254(14) -0.0060(11) 0.0029(11) -0.0059(11)
O15 0.0256(14) 0.0347(14) 0.0254(14) -0.0093(11) -0.0012(11) 0.0015(11)
O16 0.0272(14) 0.0348(15) 0.0279(15) -0.0094(12) 0.0010(11) -0.0061(11)
C1 0.0231(19) 0.0243(18) 0.032(2) -0.0078(16) -0.0063(15) 0.0004(15)
C2 0.034(2) 0.037(2) 0.036(2) -0.0123(18) -0.0014(17) -0.0120(17)
C3 0.031(2) 0.031(2) 0.032(2) -0.0072(17) -0.0073(16) 0.0012(16)
C4 0.025(2) 0.042(2) 0.035(2) -0.0185(19) -0.0045(16) -0.0012(17)
C5 0.027(2) 0.032(2) 0.034(2) -0.0156(18) -0.0049(16) -0.0094(16)
C6 0.033(2) 0.0230(18) 0.0206(19) -0.0006(15) 0.0034(15) -0.0068(15)
C7 0.029(2) 0.034(2) 0.038(2) -0.0159(18) -0.0008(17) -0.0017(16)
C8 0.045(2) 0.0249(19) 0.028(2) -0.0048(16) -0.0032(17) -0.0003(17)
C9 0.046(2) 0.027(2) 0.030(2) -0.0095(17) 0.0082(17) -0.0077(17)
C10 0.033(2) 0.0264(19) 0.0205(18) -0.0086(15) 0.0055(15) -0.0044(16)
V5 0.0290(4) 0.0256(3) 0.0286(4) -0.0137(3) -0.0018(3) 0.0000(3)
V6 0.0271(3) 0.0200(3) 0.0318(4) -0.0094(3) 0.0026(3) -0.0039(2)
V7 0.0299(4) 0.0201(3) 0.0266(3) -0.0073(3) -0.0037(3) 0.0025(2)
V8 0.0241(3) 0.0290(3) 0.0328(4) -0.0167(3) 0.0021(3) -0.0005(3)
Cl2 0.0253(4) 0.0224(4) 0.0264(5) -0.0102(4) 0.0005(3) -0.0008(3)
O17 0.0333(15) 0.0399(16) 0.0372(16) -0.0219(13) -0.0020(12) -0.0032(12)
O18 0.0291(14) 0.0233(13) 0.0339(15) -0.0129(11) -0.0020(11) -0.0021(10)
O19 0.0287(14) 0.0253(13) 0.0326(15) -0.0141(11) 0.0036(11) -0.0004(10)
O20 0.0259(14) 0.0303(14) 0.0287(14) -0.0124(11) -0.0028(11) 0.0028(11)
O21 0.0234(13) 0.0274(13) 0.0309(15) -0.0124(12) -0.0008(10) -0.0009(10)
O22 0.0325(15) 0.0292(14) 0.0278(14) -0.0119(11) 0.0029(11) -0.0033(11)
O23 0.0329(15) 0.0301(14) 0.0295(14) -0.0126(12) 0.0038(11) -0.0074(12)
O24 0.0357(16) 0.0286(14) 0.0401(16) -0.0091(13) 0.0040(12) -0.0109(12)
O25 0.0351(15) 0.0193(12) 0.0332(15) -0.0080(11) -0.0011(11) -0.0010(11)
O26 0.0412(17) 0.0298(15) 0.0356(16) -0.0066(13) -0.0087(13) 0.0058(12)
O27 0.0304(14) 0.0259(13) 0.0376(15) -0.0157(12) -0.0029(11) 0.0019(11)
O28 0.0291(15) 0.0454(17) 0.0457(17) -0.0268(14) 0.0030(12) -0.0005(12)
O29 0.0301(14) 0.0301(14) 0.0258(14) -0.0115(11) 0.0018(11) -0.0036(11)
O30 0.0334(15) 0.0274(14) 0.0275(14) -0.0106(11) 0.0019(11) -0.0009(11)
O31 0.0281(14) 0.0285(14) 0.0326(15) -0.0118(12) -0.0016(11) -0.0014(11)
O32 0.0281(14) 0.0359(15) 0.0315(15) -0.0199(12) -0.0007(11) -0.0030(11)
C11 0.0222(18) 0.0255(18) 0.029(2) -0.0142(16) -0.0046(14) -0.0016(14)
C12 0.0239(19) 0.035(2) 0.032(2) -0.0168(17) -0.0072(15) 0.0052(16)
C13 0.032(2) 0.0276(19) 0.030(2) -0.0104(16) -0.0074(16) 0.0056(16)
C14 0.034(2) 0.031(2) 0.033(2) -0.0143(17) -0.0019(16) -0.0058(16)
C15 0.0215(18) 0.0256(19) 0.035(2) -0.0125(17) -0.0043(15) 0.0055(15)
C16 0.038(2) 0.031(2) 0.025(2) -0.0180(17) 0.0054(16) -0.0031(17)
C17 0.049(3) 0.033(2) 0.024(2) -0.0111(17) 0.0056(17) -0.0123(18)
C18 0.042(2) 0.030(2) 0.026(2) -0.0105(17) -0.0001(16) -0.0021(17)
C19 0.032(2) 0.033(2) 0.034(2) -0.0168(18) 0.0017(16) -0.0008(16)
C20 0.036(2) 0.0209(18) 0.0167(18) -0.0018(14) 0.0055(15) -0.0052(15)
N1 0.055(3) 0.040(2) 0.073(3) -0.027(2) 0.021(2) -0.0097(19)
C21 0.044(3) 0.072(4) 0.058(3) -0.033(3) 0.005(2) -0.003(2)
C22 0.045(3) 0.132(6) 0.053(3) -0.050(4) 0.016(2) -0.026(3)
C23 0.092(5) 0.082(5) 0.078(5) -0.034(4) 0.023(4) -0.033(4)
C24 0.184(9) 0.097(6) 0.099(6) -0.065(5) 0.055(6) -0.050(6)
C25 0.069(3) 0.040(3) 0.045(3) -0.020(2) 0.014(2) -0.012(2)
C26 0.051(3) 0.055(3) 0.072(4) -0.040(3) 0.018(3) -0.011(2)
C27 0.050(3) 0.053(3) 0.037(3) -0.018(2) 0.009(2) -0.004(2)
C28 0.060(3) 0.075(4) 0.049(3) -0.023(3) 0.010(2) 0.003(3)
C29 0.058(3) 0.050(3) 0.055(3) -0.023(2) 0.010(2) -0.003(2)
C30 0.079(4) 0.061(4) 0.066(4) -0.024(3) 0.006(3) 0.006(3)
C31 0.103(5) 0.094(5) 0.067(4) -0.043(4) -0.010(4) 0.019(4)
C32 0.220(11) 0.090(6) 0.066(5) -0.030(4) 0.028(6) 0.024(6)
C33 0.053(3) 0.036(2) 0.061(3) -0.019(2) 0.009(2) -0.001(2)
C34 0.069(4) 0.063(3) 0.063(4) -0.036(3) 0.001(3) -0.006(3)
C35 0.044(3) 0.065(3) 0.077(4) -0.031(3) -0.001(3) -0.006(3)
C36 0.069(4) 0.088(5) 0.099(5) -0.035(4) -0.002(4) -0.016(4)
N2A 0.0464(18) 0.0384(17) 0.0540(19) -0.0274(15) -0.0133(15) 0.0056(14)
C37A 0.046(3) 0.041(3) 0.059(3) -0.029(3) -0.017(3) 0.008(3)
C38A 0.050(3) 0.043(3) 0.071(4) -0.032(3) -0.018(3) 0.005(3)
C39A 0.049(3) 0.059(4) 0.078(4) -0.031(3) -0.019(3) 0.007(3)
C40A 0.044(4) 0.051(5) 0.070(6) -0.032(4) -0.022(4) 0.009(4)
C41A 0.046(3) 0.045(3) 0.051(3) -0.028(3) -0.015(3) 0.003(3)
C42A 0.050(4) 0.053(3) 0.065(4) -0.022(3) -0.013(3) 0.000(3)
C43A 0.062(4) 0.058(4) 0.074(4) -0.027(4) -0.007(4) -0.010(3)
C44A 0.065(6) 0.085(6) 0.091(7) -0.012(6) -0.013(6) -0.023(5)
C45A 0.054(3) 0.047(3) 0.064(3) -0.025(3) -0.012(3) -0.001(3)
C46A 0.066(4) 0.064(4) 0.066(3) -0.018(3) -0.006(3) 0.002(4)
C47A 0.069(4) 0.072(5) 0.069(4) -0.015(4) 0.000(4) 0.003(4)
C48A 0.104(8) 0.107(8) 0.079(6) -0.020(6) 0.008(6) 0.007(8)
C49A 0.057(3) 0.056(3) 0.066(3) -0.040(3) -0.015(3) 0.003(3)
C50A 0.066(4) 0.071(4) 0.087(4) -0.041(3) -0.008(3) 0.011(3)
C51A 0.065(4) 0.075(4) 0.092(5) -0.051(4) -0.005(4) 0.006(4)
C52A 0.092(7) 0.110(7) 0.104(6) -0.047(6) -0.014(6) 0.002(6)
N2B 0.0464(18) 0.0384(17) 0.0540(19) -0.0274(15) -0.0133(15) 0.0056(14)
C37B 0.049(3) 0.044(3) 0.058(3) -0.030(3) -0.011(3) 0.007(3)
C38B 0.054(3) 0.053(3) 0.073(4) -0.026(3) -0.011(3) 0.010(3)
C39B 0.056(4) 0.064(4) 0.082(5) -0.026(4) -0.012(4) 0.015(3)
C40B 0.087(7) 0.071(6) 0.120(7) -0.045(6) 0.021(6) -0.004(5)
C41B 0.055(3) 0.045(3) 0.059(3) -0.025(3) -0.011(3) -0.001(3)
C42B 0.065(4) 0.056(3) 0.074(4) -0.021(3) -0.009(3) -0.010(3)
C43B 0.068(4) 0.061(4) 0.074(4) -0.020(3) -0.003(4) -0.011(3)
C44B 0.083(7) 0.065(6) 0.096(7) -0.033(5) -0.009(6) -0.015(6)
C45B 0.060(3) 0.048(3) 0.055(3) -0.026(3) -0.009(3) 0.003(3)
C46B 0.068(4) 0.061(4) 0.064(3) -0.020(3) -0.004(3) 0.001(4)
C47B 0.073(4) 0.070(5) 0.064(4) -0.023(4) 0.000(4) 0.004(4)
C48B 0.100(7) 0.086(7) 0.069(6) -0.017(6) 0.005(6) 0.001(7)
C49B 0.052(3) 0.049(3) 0.064(3) -0.031(3) -0.011(3) 0.006(3)
C50B 0.054(3) 0.062(3) 0.071(4) -0.041(3) -0.014(3) 0.006(3)
C51B 0.064(4) 0.076(4) 0.087(5) -0.050(4) -0.015(4) 0.013(4)
C52B 0.056(5) 0.070(6) 0.098(6) -0.054(5) 0.000(5) 0.002(5)

loop_
_atom_type_symbol
_atom_type_description
_atom_type_scat_dispersion_real
_atom_type_scat_dispersion_imag
_atom_type_scat_source
C C 0.0033 0.0016 'International Tables Vol C Tables 4.2.6.8 and 6.1.1.4'
H H 0.0000 0.0000 'International Tables Vol C Tables 4.2.6.8 and 6.1.1.4'
N N 0.0061 0.0033 'International Tables Vol C Tables 4.2.6.8 and 6.1.1.4'
O O 0.0106 0.0060 'International Tables Vol C Tables 4.2.6.8 and 6.1.1.4'
Cl Cl 0.1484 0.1585 'International Tables Vol C Tables 4.2.6.8 and 6.1.1.4'
V V 0.3005 0.5294 'International Tables Vol C Tables 4.2.6.8 and 6.1.1.4'

loop_
_geom_angle_atom_site_label_1
_geom_angle_atom_site_label_2
_geom_angle_atom_site_label_3
_geom_angle
_geom_angle_site_symmetry_1
_geom_angle_site_symmetry_3
O1 V1 O2 102.47(13) . .
O1 V1 O4 102.29(14) . .
O2 V1 O4 96.45(12) . .
O1 V1 O7 98.88(13) . .
O2 V1 O7 88.80(12) . .
O4 V1 O7 156.49(11) . .
O1 V1 O5 98.17(13) . .
O2 V1 O5 158.00(12) . .
O4 V1 O5 86.43(11) . .
O7 V1 O5 80.52(11) . .
O3 V2 O12 102.28(14) . 2_565
O3 V2 O2 100.87(14) . .
O12 V2 O2 98.65(12) 2_565 .
O3 V2 O16 98.56(14) . 2_565
O12 V2 O16 88.32(12) 2_565 2_565
O2 V2 O16 157.40(11) . 2_565
O3 V2 O8 99.74(14) . .
O12 V2 O8 156.02(11) 2_565 .
O2 V2 O8 86.35(12) . .
O16 V2 O8 79.07(11) 2_565 .
O9 V3 O4 102.47(14) . 2_565
O9 V3 O10 102.33(14) . .
O4 V3 O10 98.00(12) 2_565 .
O9 V3 O6 100.42(13) . 2_565
O4 V3 O6 88.67(12) 2_565 2_565
O10 V3 O6 154.25(12) . 2_565
O9 V3 O13 97.85(13) . .
O4 V3 O13 158.14(12) 2_565 .
O10 V3 O13 85.31(11) . .
O6 V3 O13 79.77(11) 2_565 .
O11 V4 O10 102.48(14) . .
O11 V4 O12 101.54(13) . .
O10 V4 O12 96.00(12) . .
O11 V4 O14 98.18(13) . .
O10 V4 O14 88.88(11) . .
O12 V4 O14 158.11(12) . .
O11 V4 O15 96.92(13) . .
O10 V4 O15 159.50(12) . .
O12 V4 O15 86.47(11) . .
O14 V4 O15 81.81(11) . .
O11 V4 Cl1 175.50(11) . .
O10 V4 Cl1 81.53(9) . .
O12 V4 Cl1 79.90(8) . .
O14 V4 Cl1 79.74(8) . .
O15 V4 Cl1 78.87(8) . .
V1 O2 V2 127.83(14) . .
V3 O4 V1 128.87(14) 2_565 .
C1 O5 V1 133.3(3) . .
C1 O6 V3 131.1(2) . 2_565
C6 O7 V1 131.2(2) . .
C6 O8 V2 132.3(3) . .
V4 O10 V3 127.25(15) . .
V2 O12 V4 127.49(14) 2_565 .
C10 O13 V3 132.7(2) . .
C10 O14 V4 130.5(2) . .
C5 O15 V4 132.9(3) . .
C5 O16 V2 130.7(3) . 2_565
O5 C1 O6 125.1(3) . .
O5 C1 C2 118.0(4) . .
O6 C1 C2 116.9(3) . .
C1 C2 C3 114.5(3) . .
C1 C2 H2A 108.6 . .
C3 C2 H2A 108.6 . .
C1 C2 H2B 108.6 . .
C3 C2 H2B 108.6 . .
H2A C2 H2B 107.6 . .
C2 C3 C4 113.0(3) . .
C2 C3 H3A 109.0 . .
C4 C3 H3A 109.0 . .
C2 C3 H3B 109.0 . .
C4 C3 H3B 109.0 . .
H3A C3 H3B 107.8 . .
C5 C4 C3 109.4(3) . .
C5 C4 H4A 109.8 . .
C3 C4 H4A 109.8 . .
C5 C4 H4B 109.8 . .
C3 C4 H4B 109.8 . .
H4A C4 H4B 108.2 . .
O15 C5 O16 125.4(4) . .
O15 C5 C4 117.8(3) . .
O16 C5 C4 116.7(4) . .
O7 C6 O8 125.1(4) . .
O7 C6 C7 117.8(3) . .
O8 C6 C7 117.1(3) . .
C6 C7 C8 114.1(3) . .
C6 C7 H7A 108.7 . .
C8 C7 H7A 108.7 . .
C6 C7 H7B 108.7 . .
C8 C7 H7B 108.7 . .
H7A C7 H7B 107.6 . .
C7 C8 C9 113.5(3) . .
C7 C8 H8A 108.9 . .
C9 C8 H8A 108.9 . .
C7 C8 H8B 108.9 . .
C9 C8 H8B 108.9 . .
H8A C8 H8B 107.7 . .
C10 C9 C8 108.9(3) . .
C10 C9 H9A 109.9 . .
C8 C9 H9A 109.9 . .
C10 C9 H9B 109.9 . .
C8 C9 H9B 109.9 . .
H9A C9 H9B 108.3 . .
O13 C10 O14 125.7(3) . .
O13 C10 C9 117.7(3) . .
O14 C10 C9 116.6(3) . .
O17 V5 O19 102.25(13) . .
O17 V5 O18 100.89(13) . .
O19 V5 O18 97.69(12) . .
O17 V5 O22 98.23(13) . .
O19 V5 O22 88.39(11) . .
O18 V5 O22 158.18(11) . .
O17 V5 O20 97.34(13) . .
O19 V5 O20 158.78(11) . .
O18 V5 O20 86.44(11) . .
O22 V5 O20 80.76(11) . .
O24 V6 O18 103.51(14) . 2_666
O24 V6 O25 101.11(13) . .
O18 V6 O25 96.71(12) 2_666 .
O24 V6 O21 98.72(13) . 2_666
O18 V6 O21 88.14(11) 2_666 2_666
O25 V6 O21 157.84(11) . 2_666
O24 V6 O29 98.95(13) . .
O18 V6 O29 155.96(11) 2_666 .
O25 V6 O29 87.18(11) . .
O21 V6 O29 80.03(11) 2_666 .
O26 V7 O25 102.15(14) . .
O26 V7 O27 102.15(14) . .
O25 V7 O27 97.93(12) . .
O26 V7 O30 99.42(13) . .
O25 V7 O30 88.38(12) . .
O27 V7 O30 155.65(11) . .
O26 V7 O31 98.53(13) . .
O25 V7 O31 157.61(11) . .
O27 V7 O31 85.92(11) . .
O30 V7 O31 79.81(11) . .
O28 V8 O27 102.33(14) . .
O28 V8 O19 102.71(13) . 2_666
O27 V8 O19 96.69(12) . 2_666
O28 V8 O32 99.80(13) . .
O27 V8 O32 88.59(12) . .
O19 V8 O32 155.16(11) 2_666 .
O28 V8 O23 97.14(14) . 2_666
O27 V8 O23 159.18(12) . 2_666
O19 V8 O23 86.06(11) 2_666 2_666
O32 V8 O23 80.84(11) . 2_666
V6 O18 V5 127.09(14) 2_666 .
V5 O19 V8 127.35(14) . 2_666
C11 O20 V5 132.5(2) . .
C11 O21 V6 131.3(2) . 2_666
C16 O22 V5 130.2(3) . .
C16 O23 V8 132.9(3) . 2_666
V7 O25 V6 128.32(14) . .
V8 O27 V7 128.75(15) . .
C20 O29 V6 132.5(2) . .
C20 O30 V7 131.4(2) . .
C15 O31 V7 132.3(3) . .
C15 O32 V8 131.1(2) . .
O21 C11 O20 125.1(3) . .
O21 C11 C12 117.5(3) . .
O20 C11 C12 117.4(3) . .
C11 C12 C13 109.3(3) . .
C11 C12 H12A 109.8 . .
C13 C12 H12A 109.8 . .
C11 C12 H12B 109.8 . .
C13 C12 H12B 109.8 . .
H12A C12 H12B 108.3 . .
C14 C13 C12 112.5(3) . .
C14 C13 H13A 109.1 . .
C12 C13 H13A 109.1 . .
C14 C13 H13B 109.1 . .
C12 C13 H13B 109.1 . .
H13A C13 H13B 107.8 . .
C15 C14 C13 115.0(3) . .
C15 C14 H14A 108.5 . .
C13 C14 H14A 108.5 . .
C15 C14 H14B 108.5 . .
C13 C14 H14B 108.5 . .
H14A C14 H14B 107.5 . .
O31 C15 O32 125.7(4) . .
O31 C15 C14 118.2(3) . .
O32 C15 C14 116.1(3) . .
O23 C16 O22 125.9(4) . .
O23 C16 C17 117.0(4) . .
O22 C16 C17 117.0(4) . .
C16 C17 C18 109.2(3) . .
C16 C17 H17A 109.8 . .
C18 C17 H17A 109.8 . .
C16 C17 H17B 109.8 . .
C18 C17 H17B 109.8 . .
H17A C17 H17B 108.3 . .
C19 C18 C17 113.1(3) . .
C19 C18 H18A 109.0 . .
C17 C18 H18A 109.0 . .
C19 C18 H18B 109.0 . .
C17 C18 H18B 109.0 . .
H18A C18 H18B 107.8 . .
C20 C19 C18 114.1(3) . .
C20 C19 H19A 108.7 . .
C18 C19 H19A 108.7 . .
C20 C19 H19B 108.7 . .
C18 C19 H19B 108.7 . .
H19A C19 H19B 107.6 . .
O29 C20 O30 125.3(3) . .
O29 C20 C19 116.8(3) . .
O30 C20 C19 117.9(3) . .
C21 N1 C33 110.7(4) . .
C21 N1 C29 109.1(4) . .
C33 N1 C29 110.1(4) . .
C21 N1 C25 110.8(4) . .
C33 N1 C25 108.8(4) . .
C29 N1 C25 107.4(4) . .
N1 C21 C22 116.9(4) . .
N1 C21 H21A 108.1 . .
C22 C21 H21A 108.1 . .
N1 C21 H21B 108.1 . .
C22 C21 H21B 108.1 . .
H21A C21 H21B 107.3 . .
C23 C22 C21 112.8(5) . .
C23 C22 H22A 109.0 . .
C21 C22 H22A 109.0 . .
C23 C22 H22B 109.0 . .
C21 C22 H22B 109.0 . .
H22A C22 H22B 107.8 . .
C24 C23 C22 117.4(6) . .
C24 C23 H23A 108.0 . .
C22 C23 H23A 108.0 . .
C24 C23 H23B 108.0 . .
C22 C23 H23B 108.0 . .
H23A C23 H23B 107.2 . .
C23 C24 H24A 109.5 . .
C23 C24 H24B 109.5 . .
H24A C24 H24B 109.5 . .
C23 C24 H24C 109.5 . .
H24A C24 H24C 109.5 . .
H24B C24 H24C 109.5 . .
C26 C25 N1 121.3(4) . .
C26 C25 H25A 107.0 . .
N1 C25 H25A 107.0 . .
C26 C25 H25B 107.0 . .
N1 C25 H25B 107.0 . .
H25A C25 H25B 106.7 . .
C25 C26 C27 109.3(4) . .
C25 C26 H26A 109.8 . .
C27 C26 H26A 109.8 . .
C25 C26 H26B 109.8 . .
C27 C26 H26B 109.8 . .
H26A C26 H26B 108.3 . .
C28 C27 C26 115.6(4) . .
C28 C27 H27A 108.4 . .
C26 C27 H27A 108.4 . .
C28 C27 H27B 108.4 . .
C26 C27 H27B 108.4 . .
H27A C27 H27B 107.4 . .
C27 C28 H28A 109.5 . .
C27 C28 H28B 109.5 . .
H28A C28 H28B 109.5 . .
C27 C28 H28C 109.5 . .
H28A C28 H28C 109.5 . .
H28B C28 H28C 109.5 . .
C30 C29 N1 117.0(4) . .
C30 C29 H29A 108.1 . .
N1 C29 H29A 108.1 . .
C30 C29 H29B 108.1 . .
N1 C29 H29B 108.1 . .
H29A C29 H29B 107.3 . .
C29 C30 C31 111.6(5) . .
C29 C30 H30A 109.3 . .
C31 C30 H30A 109.3 . .
C29 C30 H30B 109.3 . .
C31 C30 H30B 109.3 . .
H30A C30 H30B 108.0 . .
C32 C31 C30 118.8(6) . .
C32 C31 H31A 107.6 . .
C30 C31 H31A 107.6 . .
C32 C31 H31B 107.6 . .
C30 C31 H31B 107.6 . .
H31A C31 H31B 107.0 . .
C31 C32 H32A 109.5 . .
C31 C32 H32B 109.5 . .
H32A C32 H32B 109.5 . .
C31 C32 H32C 109.5 . .
H32A C32 H32C 109.5 . .
H32B C32 H32C 109.5 . .
N1 C33 C34 117.2(4) . .
N1 C33 H33A 108.0 . .
C34 C33 H33A 108.0 . .
N1 C33 H33B 108.0 . .
C34 C33 H33B 108.0 . .
H33A C33 H33B 107.2 . .
C35 C34 C33 110.4(4) . .
C35 C34 H34A 109.6 . .
C33 C34 H34A 109.6 . .
C35 C34 H34B 109.6 . .
C33 C34 H34B 109.6 . .
H34A C34 H34B 108.1 . .
C34 C35 C36 112.1(5) . .
C34 C35 H35A 109.2 . .
C36 C35 H35A 109.2 . .
C34 C35 H35B 109.2 . .
C36 C35 H35B 109.2 . .
H35A C35 H35B 107.9 . .
C35 C36 H36A 109.5 . .
C35 C36 H36B 109.5 . .
H36A C36 H36B 109.5 . .
C35 C36 H36C 109.5 . .
H36A C36 H36C 109.5 . .
H36B C36 H36C 109.5 . .
C37A N2A C49A 110.6(6) . .
C37A N2A C41A 110.6(5) . .
C49A N2A C41A 113.3(6) . .
C37A N2A C45A 109.8(6) . .
C49A N2A C45A 106.2(6) . .
C41A N2A C45A 106.1(5) . .
N2A C37A C38A 117.7(7) . .
N2A C37A H37A 107.9 . .
C38A C37A H37A 107.9 . .
N2A C37A H37B 107.9 . .
C38A C37A H37B 107.9 . .
H37A C37A H37B 107.2 . .
C39A C38A C37A 112.0(7) . .
C39A C38A H38A 109.2 . .
C37A C38A H38A 109.2 . .
C39A C38A H38B 109.2 . .
C37A C38A H38B 109.2 . .
H38A C38A H38B 107.9 . .
C38A C39A C40A 117.1(11) . .
C38A C39A H39A 108.0 . .
C40A C39A H39A 108.0 . .
C38A C39A H39B 108.0 . .
C40A C39A H39B 108.0 . .
H39A C39A H39B 107.3 . .
C39A C40A H40A 109.5 . .
C39A C40A H40B 109.5 . .
H40A C40A H40B 109.5 . .
C39A C40A H40C 109.5 . .
H40A C40A H40C 109.5 . .
H40B C40A H40C 109.5 . .
C42A C41A N2A 116.3(6) . .
C42A C41A H41A 108.2 . .
N2A C41A H41A 108.2 . .
C42A C41A H41B 108.2 . .
N2A C41A H41B 108.2 . .
H41A C41A H41B 107.4 . .
C41A C42A C43A 110.4(8) . .
C41A C42A H42A 109.6 . .
C43A C42A H42A 109.6 . .
C41A C42A H42B 109.6 . .
C43A C42A H42B 109.6 . .
H42A C42A H42B 108.1 . .
C44A C43A C42A 115.5(10) . .
C44A C43A H43A 108.4 . .
C42A C43A H43A 108.4 . .
C44A C43A H43B 108.4 . .
C42A C43A H43B 108.4 . .
H43A C43A H43B 107.5 . .
C43A C44A H44A 109.5 . .
C43A C44A H44B 109.5 . .
H44A C44A H44B 109.5 . .
C43A C44A H44C 109.5 . .
H44A C44A H44C 109.5 . .
H44B C44A H44C 109.5 . .
C46A C45A N2A 118.3(7) . .
C46A C45A H45A 107.7 . .
N2A C45A H45A 107.7 . .
C46A C45A H45B 107.7 . .
N2A C45A H45B 107.7 . .
H45A C45A H45B 107.1 . .
C47A C46A C45A 111.1(9) . .
C47A C46A H46A 109.4 . .
C45A C46A H46A 109.4 . .
C47A C46A H46B 109.4 . .
C45A C46A H46B 109.4 . .
H46A C46A H46B 108.0 . .
C48A C47A C46A 113.9(12) . .
C48A C47A H47A 108.8 . .
C46A C47A H47A 108.8 . .
C48A C47A H47B 108.8 . .
C46A C47A H47B 108.8 . .
H47A C47A H47B 107.7 . .
C47A C48A H48A 109.5 . .
C47A C48A H48B 109.5 . .
H48A C48A H48B 109.5 . .
C47A C48A H48C 109.5 . .
H48A C48A H48C 109.5 . .
H48B C48A H48C 109.5 . .
C50A C49A N2A 116.6(7) . .
C50A C49A H49A 108.1 . .
N2A C49A H49A 108.1 . .
C50A C49A H49B 108.1 . .
N2A C49A H49B 108.1 . .
H49A C49A H49B 107.3 . .
C51A C50A C49A 117.1(11) . .
C51A C50A H50A 108.0 . .
C49A C50A H50A 108.0 . .
C51A C50A H50B 108.0 . .
C49A C50A H50B 108.0 . .
H50A C50A H50B 107.3 . .
C52A C51A C50A 109.5(13) . .
C52A C51A H51A 109.8 . .
C50A C51A H51A 109.8 . .
C52A C51A H51B 109.8 . .
C50A C51A H51B 109.8 . .
H51A C51A H51B 108.2 . .
C51A C52A H52A 109.5 . .
C51A C52A H52B 109.5 . .
H52A C52A H52B 109.5 . .
C51A C52A H52C 109.5 . .
H52A C52A H52C 109.5 . .
H52B C52A H52C 109.5 . .
C45B N2B C49B 110.6(6) . .
C45B N2B C37B 113.2(6) . .
C49B N2B C37B 108.0(5) . .
C45B N2B C41B 108.1(6) . .
C49B N2B C41B 110.0(6) . .
C37B N2B C41B 106.8(6) . .
C38B C37B N2B 119.4(7) . .
C38B C37B H37C 107.5 . .
N2B C37B H37C 107.5 . .
C38B C37B H37D 107.5 . .
N2B C37B H37D 107.5 . .
H37C C37B H37D 107.0 . .
C39B C38B C37B 116.1(10) . .
C39B C38B H38C 108.3 . .
C37B C38B H38C 108.3 . .
C39B C38B H38D 108.3 . .
C37B C38B H38D 108.3 . .
H38C C38B H38D 107.4 . .
C40B C39B C38B 115.7(13) . .
C40B C39B H39C 108.4 . .
C38B C39B H39C 108.4 . .
C40B C39B H39D 108.4 . .
C38B C39B H39D 108.4 . .
H39C C39B H39D 107.4 . .
C39B C40B H40D 109.5 . .
C39B C40B H40E 109.5 . .
H40D C40B H40E 109.5 . .
C39B C40B H40F 109.5 . .
H40D C40B H40F 109.5 . .
H40E C40B H40F 109.5 . .
C42B C41B N2B 117.7(7) . .
C42B C41B H41C 107.9 . .
N2B C41B H41C 107.9 . .
C42B C41B H41D 107.9 . .
N2B C41B H41D 107.9 . .
H41C C41B H41D 107.2 . .
C43B C42B C41B 116.2(10) . .
C43B C42B H42C 108.2 . .
C41B C42B H42C 108.2 . .
C43B C42B H42D 108.2 . .
C41B C42B H42D 108.2 . .
H42C C42B H42D 107.4 . .
C44B C43B C42B 112.3(11) . .
C44B C43B H43C 109.2 . .
C42B C43B H43C 109.2 . .
C44B C43B H43D 109.2 . .
C42B C43B H43D 109.2 . .
H43C C43B H43D 107.9 . .
C43B C44B H44D 109.5 . .
C43B C44B H44E 109.5 . .
H44D C44B H44E 109.5 . .
C43B C44B H44F 109.5 . .
H44D C44B H44F 109.5 . .
H44E C44B H44F 109.5 . .
N2B C45B C46B 118.0(8) . .
N2B C45B H45C 107.8 . .
C46B C45B H45C 107.8 . .
N2B C45B H45D 107.8 . .
C46B C45B H45D 107.8 . .
H45C C45B H45D 107.1 . .
C45B C46B C47B 110.8(9) . .
C45B C46B H46C 109.5 . .
C47B C46B H46C 109.5 . .
C45B C46B H46D 109.5 . .
C47B C46B H46D 109.5 . .
H46C C46B H46D 108.1 . .
C48B C47B C46B 108.3(11) . .
C48B C47B H47C 110.0 . .
C46B C47B H47C 110.0 . .
C48B C47B H47D 110.0 . .
C46B C47B H47D 110.0 . .
H47C C47B H47D 108.4 . .
C47B C48B H48D 109.5 . .
C47B C48B H48E 109.5 . .
H48D C48B H48E 109.5 . .
C47B C48B H48F 109.5 . .
H48D C48B H48F 109.5 . .
H48E C48B H48F 109.5 . .
C50B C49B N2B 120.8(7) . .
C50B C49B H49C 107.1 . .
N2B C49B H49C 107.1 . .
C50B C49B H49D 107.1 . .
N2B C49B H49D 107.1 . .
H49C C49B H49D 106.8 . .
C51B C50B C49B 107.9(8) . .
C51B C50B H50C 110.1 . .
C49B C50B H50C 110.1 . .
C51B C50B H50D 110.1 . .
C49B C50B H50D 110.1 . .
H50C C50B H50D 108.4 . .
C52B C51B C50B 111.6(10) . .
C52B C51B H51C 109.3 . .
C50B C51B H51C 109.3 . .
C52B C51B H51D 109.3 . .
C50B C51B H51D 109.3 . .
H51C C51B H51D 108.0 . .
C51B C52B H52D 109.5 . .
C51B C52B H52E 109.5 . .
H52D C52B H52E 109.5 . .
C51B C52B H52F 109.5 . .
H52D C52B H52F 109.5 . .
H52E C52B H52F 109.5 . .

loop_
_geom_bond_atom_site_label_1
_geom_bond_atom_site_label_2
_geom_bond_distance
_geom_bond_site_symmetry_2
V1 O1 1.590(3) .
V1 O2 1.785(3) .
V1 O4 1.839(3) .
V1 O7 1.994(3) .
V1 O5 2.009(3) .
V2 O3 1.593(3) .
V2 O12 1.784(3) 2_565
V2 O2 1.834(3) .
V2 O16 2.000(3) 2_565
V2 O8 2.023(3) .
V3 O9 1.587(3) .
V3 O4 1.789(3) 2_565
V3 O10 1.844(3) .
V3 O6 2.001(3) 2_565
V3 O13 2.012(3) .
V4 O11 1.596(3) .
V4 O10 1.792(3) .
V4 O12 1.846(3) .
V4 O14 1.990(3) .
V4 O15 2.023(3) .
V4 Cl1 2.7947(11) .
O5 C1 1.258(5) .
O6 C1 1.269(5) .
O7 C6 1.267(5) .
O8 C6 1.268(5) .
O13 C10 1.260(5) .
O14 C10 1.270(5) .
O15 C5 1.260(5) .
O16 C5 1.271(5) .
C1 C2 1.501(5) .
C2 C3 1.521(6) .
C2 H2A 0.9900 .
C2 H2B 0.9900 .
C3 C4 1.530(5) .
C3 H3A 0.9900 .
C3 H3B 0.9900 .
C4 C5 1.518(5) .
C4 H4A 0.9900 .
C4 H4B 0.9900 .
C6 C7 1.505(5) .
C7 C8 1.514(5) .
C7 H7A 0.9900 .
C7 H7B 0.9900 .
C8 C9 1.538(6) .
C8 H8A 0.9900 .
C8 H8B 0.9900 .
C9 C10 1.518(5) .
C9 H9A 0.9900 .
C9 H9B 0.9900 .
V5 O17 1.591(3) .
V5 O19 1.801(3) .
V5 O18 1.833(3) .
V5 O22 2.008(3) .
V5 O20 2.020(3) .
V6 O24 1.585(3) .
V6 O18 1.794(3) 2_666
V6 O25 1.846(3) .
V6 O21 1.997(3) 2_666
V6 O29 2.014(3) .
V7 O26 1.595(3) .
V7 O25 1.785(3) .
V7 O27 1.830(3) .
V7 O30 1.997(3) .
V7 O31 2.012(3) .
V8 O28 1.590(3) .
V8 O27 1.789(3) .
V8 O19 1.835(3) 2_666
V8 O32 1.989(3) .
V8 O23 2.004(3) 2_666
O20 C11 1.266(4) .
O21 C11 1.264(4) .
O22 C16 1.270(5) .
O23 C16 1.256(5) .
O29 C20 1.264(5) .
O30 C20 1.268(5) .
O31 C15 1.258(5) .
O32 C15 1.269(5) .
C11 C12 1.503(5) .
C12 C13 1.538(5) .
C12 H12A 0.9900 .
C12 H12B 0.9900 .
C13 C14 1.520(5) .
C13 H13A 0.9900 .
C13 H13B 0.9900 .
C14 C15 1.509(5) .
C14 H14A 0.9900 .
C14 H14B 0.9900 .
C16 C17 1.517(5) .
C17 C18 1.532(5) .
C17 H17A 0.9900 .
C17 H17B 0.9900 .
C18 C19 1.525(5) .
C18 H18A 0.9900 .
C18 H18B 0.9900 .
C19 C20 1.503(5) .
C19 H19A 0.9900 .
C19 H19B 0.9900 .
N1 C21 1.462(6) .
N1 C33 1.521(6) .
N1 C29 1.530(6) .
N1 C25 1.548(6) .
C21 C22 1.516(7) .
C21 H21A 0.9900 .
C21 H21B 0.9900 .
C22 C23 1.479(8) .
C22 H22A 0.9900 .
C22 H22B 0.9900 .
C23 C24 1.439(9) .
C23 H23A 0.9900 .
C23 H23B 0.9900 .
C24 H24A 0.9800 .
C24 H24B 0.9800 .
C24 H24C 0.9800 .
C25 C26 1.483(7) .
C25 H25A 0.9900 .
C25 H25B 0.9900 .
C26 C27 1.517(7) .
C26 H26A 0.9900 .
C26 H26B 0.9900 .
C27 C28 1.517(7) .
C27 H27A 0.9900 .
C27 H27B 0.9900 .
C28 H28A 0.9800 .
C28 H28B 0.9800 .
C28 H28C 0.9800 .
C29 C30 1.518(7) .
C29 H29A 0.9900 .
C29 H29B 0.9900 .
C30 C31 1.564(8) .
C30 H30A 0.9900 .
C30 H30B 0.9900 .
C31 C32 1.370(9) .
C31 H31A 0.9900 .
C31 H31B 0.9900 .
C32 H32A 0.9800 .
C32 H32B 0.9800 .
C32 H32C 0.9800 .
C33 C34 1.531(7) .
C33 H33A 0.9900 .
C33 H33B 0.9900 .
C34 C35 1.493(8) .
C34 H34A 0.9900 .
C34 H34B 0.9900 .
C35 C36 1.528(8) .
C35 H35A 0.9900 .
C35 H35B 0.9900 .
C36 H36A 0.9800 .
C36 H36B 0.9800 .
C36 H36C 0.9800 .
N2A C37A 1.487(7) .
N2A C49A 1.496(7) .
N2A C41A 1.512(6) .
N2A C45A 1.516(7) .
C37A C38A 1.499(7) .
C37A H37A 0.9900 .
C37A H37B 0.9900 .
C38A C39A 1.496(9) .
C38A H38A 0.9900 .
C38A H38B 0.9900 .
C39A C40A 1.495(8) .
C39A H39A 0.9900 .
C39A H39B 0.9900 .
C40A H40A 0.9800 .
C40A H40B 0.9800 .
C40A H40C 0.9800 .
C41A C42A 1.494(8) .
C41A H41A 0.9900 .
C41A H41B 0.9900 .
C42A C43A 1.498(8) .
C42A H42A 0.9900 .
C42A H42B 0.9900 .
C43A C44A 1.486(8) .
C43A H43A 0.9900 .
C43A H43B 0.9900 .
C44A H44A 0.9800 .
C44A H44B 0.9800 .
C44A H44C 0.9800 .
C45A C46A 1.495(8) .
C45A H45A 0.9900 .
C45A H45B 0.9900 .
C46A C47A 1.487(8) .
C46A H46A 0.9900 .
C46A H46B 0.9900 .
C47A C48A 1.475(9) .
C47A H47A 0.9900 .
C47A H47B 0.9900 .
C48A H48A 0.9800 .
C48A H48B 0.9800 .
C48A H48C 0.9800 .
C49A C50A 1.493(8) .
C49A H49A 0.9900 .
C49A H49B 0.9900 .
C50A C51A 1.481(8) .
C50A H50A 0.9900 .
C50A H50B 0.9900 .
C51A C52A 1.430(8) .
C51A H51A 0.9900 .
C51A H51B 0.9900 .
C52A H52A 0.9800 .
C52A H52B 0.9800 .
C52A H52C 0.9800 .
N2B C45B 1.481(7) .
N2B C49B 1.500(7) .
N2B C37B 1.512(7) .
N2B C41B 1.518(7) .
C37B C38B 1.508(8) .
C37B H37C 0.9900 .
C37B H37D 0.9900 .
C38B C39B 1.498(8) .
C38B H38C 0.9900 .
C38B H38D 0.9900 .
C39B C40B 1.496(9) .
C39B H39C 0.9900 .
C39B H39D 0.9900 .
C40B H40D 0.9800 .
C40B H40E 0.9800 .
C40B H40F 0.9800 .
C41B C42B 1.498(8) .
C41B H41C 0.9900 .
C41B H41D 0.9900 .
C42B C43B 1.488(8) .
C42B H42C 0.9900 .
C42B H42D 0.9900 .
C43B C44B 1.474(8) .
C43B H43C 0.9900 .
C43B H43D 0.9900 .
C44B H44D 0.9800 .
C44B H44E 0.9800 .
C44B H44F 0.9800 .
C45B C46B 1.485(8) .
C45B H45C 0.9900 .
C45B H45D 0.9900 .
C46B C47B 1.495(8) .
C46B H46C 0.9900 .
C46B H46D 0.9900 .
C47B C48B 1.484(8) .
C47B H47C 0.9900 .
C47B H47D 0.9900 .
C48B H48D 0.9800 .
C48B H48E 0.9800 .
C48B H48F 0.9800 .
C49B C50B 1.499(8) .
C49B H49C 0.9900 .
C49B H49D 0.9900 .
C50B C51B 1.492(8) .
C50B H50C 0.9900 .
C50B H50D 0.9900 .
C51B C52B 1.486(8) .
C51B H51C 0.9900 .
C51B H51D 0.9900 .
C52B H52D 0.9800 .
C52B H52E 0.9800 .
C52B H52F 0.9800 .

loop_
_geom_torsion_atom_site_label_1
_geom_torsion_atom_site_label_2
_geom_torsion_atom_site_label_3
_geom_torsion_atom_site_label_4
_geom_torsion
_geom_torsion_site_symmetry_1
_geom_torsion_site_symmetry_4
O1 V1 O2 V2 160.02(19) . .
O4 V1 O2 V2 -95.83(19) . .
O7 V1 O2 V2 61.19(19) . .
O5 V1 O2 V2 0.6(5) . .
O3 V2 O2 V1 -160.6(2) . .
O12 V2 O2 V1 95.0(2) 2_565 .
O16 V2 O2 V1 -11.7(4) 2_565 .
O8 V2 O2 V1 -61.36(19) . .
O1 V1 O4 V3 -157.27(19) . 2_565
O2 V1 O4 V3 98.42(19) . 2_565
O7 V1 O4 V3 -3.5(4) . 2_565
O5 V1 O4 V3 -59.68(19) . 2_565
O11 V4 O10 V3 -159.35(18) . .
O12 V4 O10 V3 97.40(18) . .
O14 V4 O10 V3 -61.22(18) . .
O15 V4 O10 V3 1.4(4) . .
Cl1 V4 O10 V3 18.57(16) . .
O9 V3 O10 V4 160.31(18) . .
O4 V3 O10 V4 -94.98(19) 2_565 .
O6 V3 O10 V4 8.8(4) 2_565 .
O13 V3 O10 V4 63.28(18) . .
O11 V4 O12 V2 157.01(19) . 2_565
O10 V4 O12 V2 -98.92(19) . 2_565
O14 V4 O12 V2 3.1(4) . 2_565
O15 V4 O12 V2 60.66(19) . 2_565
Cl1 V4 O12 V2 -18.66(16) . 2_565
V1 O5 C1 O6 -7.2(6) . .
V1 O5 C1 C2 171.6(3) . .
V3 O6 C1 O5 5.3(6) 2_565 .
V3 O6 C1 C2 -173.4(3) 2_565 .
O5 C1 C2 C3 18.6(5) . .
O6 C1 C2 C3 -162.6(3) . .
C1 C2 C3 C4 -173.2(3) . .
C2 C3 C4 C5 71.2(4) . .
V4 O15 C5 O16 -1.3(6) . .
V4 O15 C5 C4 -177.9(2) . .
V2 O16 C5 O15 -1.3(6) 2_565 .
V2 O16 C5 C4 175.3(2) 2_565 .
C3 C4 C5 O15 85.2(4) . .
C3 C4 C5 O16 -91.7(4) . .
V1 O7 C6 O8 5.7(5) . .
V1 O7 C6 C7 -171.8(2) . .
V2 O8 C6 O7 -7.6(5) . .
V2 O8 C6 C7 169.9(2) . .
O7 C6 C7 C8 -23.1(5) . .
O8 C6 C7 C8 159.2(3) . .
C6 C7 C8 C9 175.4(3) . .
C7 C8 C9 C10 -68.4(4) . .
V3 O13 C10 O14 4.2(6) . .
V3 O13 C10 C9 -172.8(2) . .
V4 O14 C10 O13 1.9(6) . .
V4 O14 C10 C9 178.9(2) . .
C8 C9 C10 O13 92.9(4) . .
C8 C9 C10 O14 -84.3(4) . .
O17 V5 O18 V6 -158.63(18) . 2_666
O19 V5 O18 V6 97.24(18) . 2_666
O22 V5 O18 V6 -7.9(4) . 2_666
O20 V5 O18 V6 -61.83(18) . 2_666
O17 V5 O19 V8 159.53(18) . 2_666
O18 V5 O19 V8 -97.50(18) . 2_666
O22 V5 O19 V8 61.46(18) . 2_666
O20 V5 O19 V8 2.6(4) . 2_666
O26 V7 O25 V6 -159.64(19) . .
O27 V7 O25 V6 96.04(19) . .
O30 V7 O25 V6 -60.35(19) . .
O31 V7 O25 V6 -2.6(4) . .
O24 V6 O25 V7 157.7(2) . .
O18 V6 O25 V7 -97.1(2) 2_666 .
O21 V6 O25 V7 4.6(4) 2_666 .
O29 V6 O25 V7 59.08(19) . .
O28 V8 O27 V7 -159.71(19) . .
O19 V8 O27 V7 95.67(19) 2_666 .
O32 V8 O27 V7 -59.98(19) . .
O23 V8 O27 V7 -0.9(5) 2_666 .
O26 V7 O27 V8 159.53(19) . .
O25 V7 O27 V8 -96.15(19) . .
O30 V7 O27 V8 7.7(4) . .
O31 V7 O27 V8 61.67(19) . .
V6 O21 C11 O20 1.4(5) 2_666 .
V6 O21 C11 C12 -176.4(2) 2_666 .
V5 O20 C11 O21 -1.0(5) . .
V5 O20 C11 C12 176.7(2) . .
O21 C11 C12 C13 90.3(4) . .
O20 C11 C12 C13 -87.7(4) . .
C11 C12 C13 C14 -69.4(4) . .
C12 C13 C14 C15 172.9(3) . .
V7 O31 C15 O32 7.1(6) . .
V7 O31 C15 C14 -170.8(2) . .
V8 O32 C15 O31 -2.3(6) . .
V8 O32 C15 C14 175.7(2) . .
C13 C14 C15 O31 -16.7(5) . .
C13 C14 C15 O32 165.2(3) . .
V8 O23 C16 O22 -3.1(6) 2_666 .
V8 O23 C16 C17 174.2(2) 2_666 .
V5 O22 C16 O23 -0.4(6) . .
V5 O22 C16 C17 -177.7(2) . .
O23 C16 C17 C18 -90.3(4) . .
O22 C16 C17 C18 87.3(4) . .
C16 C17 C18 C19 66.0(4) . .
C17 C18 C19 C20 -175.9(3) . .
V6 O29 C20 O30 6.3(5) . .
V6 O29 C20 C19 -171.0(2) . .
V7 O30 C20 O29 -8.0(5) . .
V7 O30 C20 C19 169.3(2) . .
C18 C19 C20 O29 -159.4(3) . .
C18 C19 C20 O30 23.2(5) . .
C33 N1 C21 C22 -55.9(7) . .
C29 N1 C21 C22 -177.2(5) . .
C25 N1 C21 C22 64.8(6) . .
N1 C21 C22 C23 -176.8(6) . .
C21 C22 C23 C24 -172.9(7) . .
C21 N1 C25 C26 40.8(6) . .
C33 N1 C25 C26 162.7(4) . .
C29 N1 C25 C26 -78.2(6) . .
N1 C25 C26 C27 170.6(4) . .
C25 C26 C27 C28 172.9(4) . .
C21 N1 C29 C30 64.8(6) . .
C33 N1 C29 C30 -56.9(6) . .
C25 N1 C29 C30 -175.1(5) . .
N1 C29 C30 C31 172.5(5) . .
C29 C30 C31 C32 -171.4(8) . .
C21 N1 C33 C34 -171.8(5) . .
C29 N1 C33 C34 -51.1(6) . .
C25 N1 C33 C34 66.3(6) . .
N1 C33 C34 C35 -168.8(5) . .
C33 C34 C35 C36 -177.5(5) . .
C49A N2A C37A C38A 58.5(10) . .
C41A N2A C37A C38A -175.2(8) . .
C45A N2A C37A C38A -58.4(10) . .
N2A C37A C38A C39A 174.6(11) . .
C37A C38A C39A C40A 170.6(12) . .
C37A N2A C41A C42A -69.3(10) . .
C49A N2A C41A C42A 55.5(10) . .
C45A N2A C41A C42A 171.6(8) . .
N2A C41A C42A C43A 173.0(9) . .
C41A C42A C43A C44A 175.8(11) . .
C37A N2A C45A C46A -55.3(12) . .
C49A N2A C45A C46A -175.0(10) . .
C41A N2A C45A C46A 64.2(12) . .
N2A C45A C46A C47A -167.7(11) . .
C45A C46A C47A C48A 179.4(14) . .
C37A N2A C49A C50A -177.3(9) . .
C41A N2A C49A C50A 57.9(11) . .
C45A N2A C49A C50A -58.2(11) . .
N2A C49A C50A C51A 177.5(11) . .
C49A C50A C51A C52A 63(2) . .
C45B N2B C37B C38B 59.9(11) . .
C49B N2B C37B C38B -177.2(9) . .
C41B N2B C37B C38B -59.0(11) . .
N2B C37B C38B C39B -169.5(10) . .
C37B C38B C39B C40B 70.0(19) . .
C45B N2B C41B C42B 67.4(11) . .
C49B N2B C41B C42B -53.4(11) . .
C37B N2B C41B C42B -170.4(9) . .
N2B C41B C42B C43B -175.5(9) . .
C41B C42B C43B C44B 97.3(15) . .
C49B N2B C45B C46B -65.7(12) . .
C37B N2B C45B C46B 55.7(12) . .
C41B N2B C45B C46B 173.8(10) . .
N2B C45B C46B C47B 164.4(11) . .
C45B C46B C47B C48B -178.7(12) . .
C45B N2B C49B C50B -167.2(9) . .
C37B N2B C49B C50B 68.4(11) . .
C41B N2B C49B C50B -47.8(11) . .
N2B C49B C50B C51B -178.3(11) . .
C49B C50B C51B C52B -172.5(12) . .
